data_2313026
loop_
_publ_author_name
'Hni, Brahim'
'Hamou Ahabchane, Noureddine'
'Ballo, Daouda'
'H&#xf6;kelek, Tuncer'
'Mague, Joel T.'
'Essassi, El Mokhtar'
'Sebbar, Nada Kheira'

_publ_section_title
;
 Crystal structure and Hirshfeld surface analyses, inter-action energy
 calculations and energy frameworks of
 (<i>Z</i>)-4-benzyl-2-(4-methyl-benzylidene)-2<i>H</i>-[1,4]benzo-thia-zin-3(4<i>H</i>)-one.
;
_journal_coeditor_code WM5798
_journal_issue 'Pt 6'
_journal_name_full 'Acta crystallographica. Section E, Crystallographic communications'
_journal_page_first 665
_journal_page_last 669
_journal_paper_doi 10.1107/S2056989026004664
_journal_volume 82
_journal_year 2026
_chemical_absolute_configuration ad
_chemical_formula_iupac 'C23 H19 N O S'
_chemical_formula_moiety 'C23 H19 N O S'
_chemical_formula_sum 'C23 H19 N O S'
_chemical_formula_weight 357.45
_chemical_name_systematic
(<i>Z</i>)-4-Benzyl-2-(4-methylbenzylidene)-2<i>H</i>-benzo[<i>b</i>][1,4]thiazin-3(4<i>H</i>)-one
_space_group_crystal_system orthorhombic
_space_group_IT_number 43
_space_group_name_Hall 'F 2 -2d'
_space_group_name_H-M_alt 'F d d 2'
_atom_sites_solution_hydrogens geom
_atom_sites_solution_primary dual
_atom_sites_solution_secondary difmap
_audit_creation_method SHELXL-2018/3
_cell_angle_alpha 90
_cell_angle_beta 90
_cell_angle_gamma 90
_cell_formula_units_Z 16
_cell_length_a 18.7286(11)
_cell_length_b 43.903(2)
_cell_length_c 8.9154(5)
_cell_measurement_reflns_used 9879
_cell_measurement_temperature 150(2)
_cell_measurement_theta_max 29.2269
_cell_measurement_theta_min 2.3646
_cell_volume 7330.6(7)
_computing_cell_refinement
;
<i>SAINT</i> (Bruker, 2016)
;
_computing_data_collection
;
<i>APEX3</i> (Bruker, 2016)
;
_computing_data_reduction
;
<i>SAINT</i> (Bruker, 2016)
;
_computing_molecular_graphics
;
<i>DIAMOND</i> (Brandenburg & Putz, 2012)
;
_computing_publication_material
;
<i>publCIF</i> (Westrip, 2010)
;
_computing_structure_refinement
;
<i>SHELXL</i> (Sheldrick, 2015<i>b</i>)
;
_computing_structure_solution
;
<i>SHELXT</i> (Sheldrick, 2015<i>a</i>)
;
_diffrn_ambient_temperature 150(2)
_diffrn_detector_area_resol_mean 8.3333
_diffrn_measured_fraction_theta_full 0.995
_diffrn_measured_fraction_theta_max 0.995
_diffrn_measurement_device_type 'Bruker SMART APEX CCD'
_diffrn_measurement_method '\f and \w scans'
_diffrn_radiation_monochromator graphite
_diffrn_radiation_type MoK\a
_diffrn_radiation_wavelength 0.71073
_diffrn_reflns_av_R_equivalents 0.0276
_diffrn_reflns_av_unetI/netI 0.0185
_diffrn_reflns_limit_h_max 25
_diffrn_reflns_limit_h_min -25
_diffrn_reflns_limit_k_max 60
_diffrn_reflns_limit_k_min -60
_diffrn_reflns_limit_l_max 12
_diffrn_reflns_limit_l_min -12
_diffrn_reflns_number 34831
_diffrn_reflns_theta_full 29.250
_diffrn_reflns_theta_max 29.262
_diffrn_reflns_theta_min 1.855
_diffrn_source 'fine-focus sealed tube'
_exptl_absorpt_coefficient_mu 0.188
_exptl_absorpt_correction_T_max 0.95
_exptl_absorpt_correction_T_min 0.85
_exptl_absorpt_correction_type multi-scan
_exptl_absorpt_process_details
;
(<i>SADABS</i>; Krause <i>et al.</i>, 2015)
;
_exptl_crystal_colour colourless
_exptl_crystal_density_diffrn 1.296
_exptl_crystal_density_method 'not measured'
_exptl_crystal_description block
_exptl_crystal_F_000 3008
_exptl_crystal_size_max 0.357
_exptl_crystal_size_mid 0.324
_exptl_crystal_size_min 0.268
_refine_diff_density_max 0.315
_refine_diff_density_min -0.216
_refine_ls_abs_structure_details
;
Flack <i>x</i> determined using 2075 quotients
[(<i>I</i>^+^)-(<i>I</i>^-^)]/[(<i>I</i>^+^)+(<i>I</i>^-^)]
(Parsons <i>et al.</i>, 2013)
;
_refine_ls_abs_structure_Flack 0.010(13)
_refine_ls_extinction_method none
_refine_ls_goodness_of_fit_ref 1.064
_refine_ls_hydrogen_treatment constr
_refine_ls_matrix_type full
_refine_ls_number_parameters 236
_refine_ls_number_reflns 4941
_refine_ls_number_restraints 31
_refine_ls_restrained_S_all 1.104
_refine_ls_R_factor_all 0.0390
_refine_ls_R_factor_gt 0.0371
_refine_ls_shift/su_max 0.001
_refine_ls_shift/su_mean 0.000
_refine_ls_structure_factor_coef Fsqd
_refine_ls_weighting_details 'w=1/[\s^2^(Fo^2^)+(0.0567P)^2^+3.7343P] where P=(Fo^2^+2Fc^2^)/3'
_refine_ls_weighting_scheme calc
_refine_ls_wR_factor_gt 0.0925
_refine_ls_wR_factor_ref 0.0933
_reflns_number_gt 4700
_reflns_number_total 4941
_reflns_threshold_expression 'I > 2\s(I)'
_cod_data_source_file wm5798.cif
_cod_data_source_block I
_cod_original_cell_volume 7330.5(7)
_cod_database_code 2313026
_shelx_space_group_comment
;
The symmetry employed for this shelxl refinement is uniquely defined
by the following loop, which should always be used as a source of
symmetry information in preference to the above space-group names.
They are only intended as comments.
;
_shelx_estimated_absorpt_t_min 0.936
_shelx_estimated_absorpt_t_max 0.951

loop_
_space_group_symop_operation_xyz
'x, y, z'
'-x, -y, z'
'x+1/4, -y+1/4, z+1/4'
'-x+1/4, y+1/4, z+1/4'
'x, y+1/2, z+1/2'
'-x, -y+1/2, z+1/2'
'x+1/4, -y+3/4, z+3/4'
'-x+1/4, y+3/4, z+3/4'
'x+1/2, y, z+1/2'
'-x+1/2, -y, z+1/2'
'x+3/4, -y+1/4, z+3/4'
'-x+3/4, y+1/4, z+3/4'
'x+1/2, y+1/2, z'
'-x+1/2, -y+1/2, z'
'x+3/4, -y+3/4, z+1/4'
'-x+3/4, y+3/4, z+1/4'

loop_
_atom_site_type_symbol
_atom_site_label
_atom_site_fract_x
_atom_site_fract_y
_atom_site_fract_z
_atom_site_U_iso_or_equiv
_atom_site_adp_type
_atom_site_calc_flag
_atom_site_occupancy
_atom_site_disorder_assembly
_atom_site_disorder_group
S S1 0.19870(3) 0.44442(2) 0.60481(6) 0.04254(16) Uani d 1 . .
O O1 0.18669(9) 0.41154(3) 0.19620(17) 0.0356(3) Uani d 1 . .
N N1 0.14611(9) 0.39080(4) 0.41107(19) 0.0284(3) Uani d 1 . .
C C1 0.17135(11) 0.40843(5) 0.6666(2) 0.0335(4) Uani d 1 . .
C C2 0.17002(12) 0.40339(6) 0.8212(3) 0.0416(5) Uani d 1 . .
H H2 0.183487 0.419267 0.887892 0.050 Uiso calc 1 . .
C C3 0.14930(13) 0.37555(6) 0.8777(3) 0.0430(5) Uani d 1 . .
H H3 0.148292 0.372284 0.983053 0.052 Uiso calc 1 . .
C C4 0.12992(13) 0.35231(5) 0.7805(3) 0.0389(5) Uani d 1 . .
H H4 0.116288 0.333005 0.819175 0.047 Uiso calc 1 . .
C C5 0.13045(11) 0.35728(5) 0.6267(2) 0.0333(4) Uani d 1 . .
H H5 0.117455 0.341240 0.560583 0.040 Uiso calc 1 . .
C C6 0.14986(10) 0.38557(4) 0.5680(2) 0.0291(4) Uani d 1 . .
C C7 0.18423(10) 0.41240(4) 0.3334(2) 0.0280(4) Uani d 1 . .
C C8 0.22171(10) 0.43711(4) 0.4178(2) 0.0282(4) Uani d 1 . .
C C9 0.10298(10) 0.37004(4) 0.3195(2) 0.0284(4) Uani d 1 . .
H H9A 0.085046 0.381357 0.231188 0.034 Uiso calc 1 . .
H H9B 0.061013 0.363559 0.379031 0.034 Uiso calc 1 . .
C C10 0.14167(11) 0.34193(4) 0.2652(2) 0.0293(4) Uani d 1 . .
C C11 0.10357(19) 0.32103(6) 0.1796(3) 0.0575(8) Uani d 1 . .
H H11 0.054201 0.324269 0.160976 0.069 Uiso calc 1 . .
C C12 0.1371(3) 0.29553(7) 0.1213(4) 0.0831(12) Uani d 1 . .
H H12 0.110860 0.281341 0.062798 0.100 Uiso calc 1 . .
C C13 0.2088(3) 0.29079(7) 0.1484(4) 0.0809(12) Uani d 1 . .
H H13 0.232125 0.273554 0.106422 0.097 Uiso calc 1 . .
C C14 0.24653(18) 0.31078(7) 0.2353(4) 0.0647(9) Uani d 1 . .
H H14 0.295524 0.307112 0.256186 0.078 Uiso calc 1 . .
C C15 0.21316(12) 0.33643(5) 0.2931(3) 0.0413(5) Uani d 1 . .
H H15 0.239716 0.350386 0.352412 0.050 Uiso calc 1 . .
C C16 0.26745(10) 0.45466(4) 0.3393(2) 0.0290(4) Uani d 1 . .
H H16 0.270036 0.449685 0.235720 0.035 Uiso calc 1 . .
C C17 0.31382(10) 0.47992(4) 0.3834(2) 0.0300(4) Uani d 1 . .
C C18 0.36728(11) 0.48828(5) 0.2807(2) 0.0336(4) Uani d 1 . .
H H18 0.370584 0.477985 0.187258 0.040 Uiso calc 1 . .
C C19 0.41524(11) 0.51136(5) 0.3141(3) 0.0378(5) Uani d 1 . .
H H19 0.450342 0.516830 0.241997 0.045 Uiso calc 1 . .
C C20 0.41322(11) 0.52667(5) 0.4501(3) 0.0383(5) Uani d 1 . .
C C21 0.35937(13) 0.51898(5) 0.5500(3) 0.0443(5) Uani d 1 . .
H H21 0.356185 0.529493 0.642919 0.053 Uiso calc 1 . .
C C22 0.30992(12) 0.49626(5) 0.5176(3) 0.0403(5) Uani d 1 . .
H H22 0.273081 0.491817 0.587471 0.048 Uiso calc 1 . .
C C23 0.46743(14) 0.55090(6) 0.4877(4) 0.0526(6) Uani d 1 . .
H H23A 0.477091 0.563235 0.398377 0.079 Uiso calc 1 . .
H H23B 0.511753 0.541230 0.521572 0.079 Uiso calc 1 . .
H H23C 0.448664 0.563967 0.567616 0.079 Uiso calc 1 . .

loop_
_atom_site_aniso_label
_atom_site_aniso_U_11
_atom_site_aniso_U_22
_atom_site_aniso_U_33
_atom_site_aniso_U_12
_atom_site_aniso_U_13
_atom_site_aniso_U_23
S1 0.0539(3) 0.0364(2) 0.0374(3) -0.0173(2) 0.0175(2) -0.0148(2)
O1 0.0468(8) 0.0324(7) 0.0275(7) -0.0058(6) -0.0001(6) 0.0008(5)
N1 0.0282(7) 0.0302(7) 0.0266(8) -0.0048(6) 0.0010(6) -0.0049(6)
C1 0.0332(10) 0.0375(9) 0.0298(10) -0.0110(8) 0.0090(8) -0.0076(8)
C2 0.0418(11) 0.0550(13) 0.0281(10) -0.0174(10) 0.0069(9) -0.0131(9)
C3 0.0455(12) 0.0602(13) 0.0231(9) -0.0143(10) 0.0049(9) -0.0047(9)
C4 0.0421(11) 0.0454(11) 0.0294(10) -0.0107(9) 0.0061(8) 0.0010(8)
C5 0.0350(9) 0.0363(9) 0.0285(10) -0.0076(8) 0.0032(7) -0.0028(7)
C6 0.0263(8) 0.0350(9) 0.0260(9) -0.0052(7) 0.0044(7) -0.0044(7)
C7 0.0286(8) 0.0257(8) 0.0296(10) 0.0006(6) 0.0009(7) -0.0022(7)
C8 0.0292(8) 0.0267(7) 0.0288(8) 0.0005(6) 0.0022(7) -0.0040(7)
C9 0.0250(8) 0.0317(8) 0.0284(9) -0.0012(6) -0.0019(7) -0.0038(7)
C10 0.0376(10) 0.0293(8) 0.0211(8) -0.0001(7) -0.0003(7) 0.0009(6)
C11 0.0805(19) 0.0377(11) 0.0542(16) 0.0039(12) -0.0337(15) -0.0116(11)
C12 0.152(4) 0.0405(13) 0.0570(18) 0.0161(18) -0.034(2) -0.0204(13)
C13 0.137(3) 0.0443(14) 0.0610(19) 0.0365(19) 0.017(2) -0.0041(13)
C14 0.0648(17) 0.0496(14) 0.080(2) 0.0246(13) 0.0290(16) 0.0164(14)
C15 0.0356(10) 0.0374(10) 0.0510(13) 0.0040(8) 0.0091(9) 0.0057(9)
C16 0.0281(8) 0.0259(8) 0.0330(10) 0.0021(6) 0.0023(7) 0.0016(7)
C17 0.0273(8) 0.0240(7) 0.0387(11) 0.0039(6) -0.0003(7) 0.0042(7)
C18 0.0311(9) 0.0341(9) 0.0355(11) 0.0005(7) -0.0006(8) 0.0060(8)
C19 0.0273(9) 0.0387(10) 0.0474(12) -0.0022(8) 0.0013(9) 0.0108(9)
C20 0.0292(9) 0.0296(9) 0.0562(13) -0.0002(7) -0.0014(9) 0.0030(9)
C21 0.0457(12) 0.0315(10) 0.0556(14) -0.0057(9) 0.0097(10) -0.0115(9)
C22 0.0400(11) 0.0310(9) 0.0498(13) -0.0055(8) 0.0154(10) -0.0071(9)
C23 0.0397(12) 0.0440(12) 0.0742(18) -0.0118(10) -0.0014(12) -0.0043(12)

loop_
_atom_type_symbol
_atom_type_description
_atom_type_scat_dispersion_real
_atom_type_scat_dispersion_imag
_atom_type_scat_source
C C 0.0033 0.0016 'International Tables Vol C Tables 4.2.6.8 and 6.1.1.4'
H H 0.0000 0.0000 'International Tables Vol C Tables 4.2.6.8 and 6.1.1.4'
N N 0.0061 0.0033 'International Tables Vol C Tables 4.2.6.8 and 6.1.1.4'
O O 0.0106 0.0060 'International Tables Vol C Tables 4.2.6.8 and 6.1.1.4'
S S 0.1246 0.1234 'International Tables Vol C Tables 4.2.6.8 and 6.1.1.4'

loop_
_geom_angle_atom_site_label_1
_geom_angle_atom_site_label_2
_geom_angle_atom_site_label_3
_geom_angle_site_symmetry_1
_geom_angle_site_symmetry_3
_geom_angle
_geom_angle_publ_flag
C1 S1 C8 . . 101.89(9) ?
C7 N1 C6 . . 125.62(16) ?
C7 N1 C9 . . 115.77(15) ?
C6 N1 C9 . . 118.39(15) ?
C6 C1 C2 . . 120.24(19) ?
C6 C1 S1 . . 122.43(16) ?
C2 C1 S1 . . 117.31(16) ?
C3 C2 C1 . . 120.4(2) ?
C3 C2 H2 . . 119.8 ?
C1 C2 H2 . . 119.8 ?
C2 C3 C4 . . 119.9(2) ?
C2 C3 H3 . . 120.1 ?
C4 C3 H3 . . 120.1 ?
C3 C4 C5 . . 120.0(2) ?
C3 C4 H4 . . 120.0 ?
C5 C4 H4 . . 120.0 ?
C4 C5 C6 . . 120.78(19) ?
C4 C5 H5 . . 119.6 ?
C6 C5 H5 . . 119.6 ?
C1 C6 C5 . . 118.66(18) ?
C1 C6 N1 . . 121.31(18) ?
C5 C6 N1 . . 120.02(17) ?
O1 C7 N1 . . 120.08(17) ?
O1 C7 C8 . . 120.52(18) ?
N1 C7 C8 . . 119.39(17) ?
C16 C8 C7 . . 116.82(18) ?
C16 C8 S1 . . 123.09(15) ?
C7 C8 S1 . . 119.77(14) ?
N1 C9 C10 . . 114.96(15) ?
N1 C9 H9A . . 108.5 ?
C10 C9 H9A . . 108.5 ?
N1 C9 H9B . . 108.5 ?
C10 C9 H9B . . 108.5 ?
H9A C9 H9B . . 107.5 ?
C15 C10 C11 . . 118.7(2) ?
C15 C10 C9 . . 123.32(18) ?
C11 C10 C9 . . 117.9(2) ?
C12 C11 C10 . . 120.4(3) ?
C12 C11 H11 . . 119.8 ?
C10 C11 H11 . . 119.8 ?
C13 C12 C11 . . 119.9(3) ?
C13 C12 H12 . . 120.1 ?
C11 C12 H12 . . 120.1 ?
C14 C13 C12 . . 120.3(3) ?
C14 C13 H13 . . 119.9 ?
C12 C13 H13 . . 119.9 ?
C13 C14 C15 . . 119.9(3) ?
C13 C14 H14 . . 120.0 ?
C15 C14 H14 . . 120.0 ?
C10 C15 C14 . . 120.7(3) ?
C10 C15 H15 . . 119.6 ?
C14 C15 H15 . . 119.6 ?
C8 C16 C17 . . 132.1(2) ?
C8 C16 H16 . . 113.9 ?
C17 C16 H16 . . 113.9 ?
C22 C17 C18 . . 117.45(18) ?
C22 C17 C16 . . 126.09(18) ?
C18 C17 C16 . . 116.46(19) ?
C19 C18 C17 . . 120.8(2) ?
C19 C18 H18 . . 119.6 ?
C17 C18 H18 . . 119.6 ?
C18 C19 C20 . . 121.6(2) ?
C18 C19 H19 . . 119.2 ?
C20 C19 H19 . . 119.2 ?
C19 C20 C21 . . 117.6(2) ?
C19 C20 C23 . . 121.2(2) ?
C21 C20 C23 . . 121.2(2) ?
C20 C21 C22 . . 121.6(2) ?
C20 C21 H21 . . 119.2 ?
C22 C21 H21 . . 119.2 ?
C21 C22 C17 . . 120.8(2) ?
C21 C22 H22 . . 119.6 ?
C17 C22 H22 . . 119.6 ?
C20 C23 H23A . . 109.5 ?
C20 C23 H23B . . 109.5 ?
H23A C23 H23B . . 109.5 ?
C20 C23 H23C . . 109.5 ?
H23A C23 H23C . . 109.5 ?
H23B C23 H23C . . 109.5 ?

loop_
_geom_bond_atom_site_label_1
_geom_bond_atom_site_label_2
_geom_bond_site_symmetry_2
_geom_bond_distance
_geom_bond_publ_flag
S1 C1 . 1.750(2) ?
S1 C8 . 1.751(2) ?
O1 C7 . 1.225(3) ?
N1 C7 . 1.375(2) ?
N1 C6 . 1.419(3) ?
N1 C9 . 1.466(2) ?
C1 C6 . 1.393(3) ?
C1 C2 . 1.397(3) ?
C2 C3 . 1.378(3) ?
C2 H2 . 0.9500 ?
C3 C4 . 1.387(3) ?
C3 H3 . 0.9500 ?
C4 C5 . 1.389(3) ?
C4 H4 . 0.9500 ?
C5 C6 . 1.396(3) ?
C5 H5 . 0.9500 ?
C7 C8 . 1.495(3) ?
C8 C16 . 1.348(3) ?
C9 C10 . 1.511(3) ?
C9 H9A . 0.9900 ?
C9 H9B . 0.9900 ?
C10 C15 . 1.383(3) ?
C10 C11 . 1.390(3) ?
C11 C12 . 1.385(4) ?
C11 H11 . 0.9500 ?
C12 C13 . 1.380(7) ?
C12 H12 . 0.9500 ?
C13 C14 . 1.367(6) ?
C13 H13 . 0.9500 ?
C14 C15 . 1.387(3) ?
C14 H14 . 0.9500 ?
C15 H15 . 0.9500 ?
C16 C17 . 1.463(3) ?
C16 H16 . 0.9500 ?
C17 C22 . 1.396(3) ?
C17 C18 . 1.406(3) ?
C18 C19 . 1.386(3) ?
C18 H18 . 0.9500 ?
C19 C20 . 1.387(3) ?
C19 H19 . 0.9500 ?
C20 C21 . 1.387(3) ?
C20 C23 . 1.508(3) ?
C21 C22 . 1.392(3) ?
C21 H21 . 0.9500 ?
C22 H22 . 0.9500 ?
C23 H23A . 0.9800 ?
C23 H23B . 0.9800 ?
C23 H23C . 0.9800 ?

loop_
_geom_hbond_atom_site_label_D
_geom_hbond_atom_site_label_H
_geom_hbond_atom_site_label_A
_geom_hbond_site_symmetry_A
_geom_hbond_distance_DH
_geom_hbond_distance_HA
_geom_hbond_distance_DA
_geom_hbond_angle_DHA
_geom_hbond_publ_flag
C18 H18 <i>Cg</i>3 7_554 0.95 3.00 3.898(2) 158 y

loop_
_geom_torsion_atom_site_label_1
_geom_torsion_atom_site_label_2
_geom_torsion_atom_site_label_3
_geom_torsion_atom_site_label_4
_geom_torsion_site_symmetry_1
_geom_torsion_site_symmetry_2
_geom_torsion_site_symmetry_3
_geom_torsion_site_symmetry_4
_geom_torsion
_geom_torsion_publ_flag
C8 S1 C1 C6 . . . . -20.9(2) ?
C8 S1 C1 C2 . . . . 160.67(18) ?
C6 C1 C2 C3 . . . . 1.7(4) ?
S1 C1 C2 C3 . . . . -179.75(19) ?
C1 C2 C3 C4 . . . . 0.3(4) ?
C2 C3 C4 C5 . . . . -0.9(4) ?
C3 C4 C5 C6 . . . . -0.4(4) ?
C2 C1 C6 C5 . . . . -3.0(3) ?
S1 C1 C6 C5 . . . . 178.52(16) ?
C2 C1 C6 N1 . . . . 175.7(2) ?
S1 C1 C6 N1 . . . . -2.8(3) ?
C4 C5 C6 C1 . . . . 2.4(3) ?
C4 C5 C6 N1 . . . . -176.3(2) ?
C7 N1 C6 C1 . . . . 24.5(3) ?
C9 N1 C6 C1 . . . . -161.06(18) ?
C7 N1 C6 C5 . . . . -156.78(18) ?
C9 N1 C6 C5 . . . . 17.6(3) ?
C6 N1 C7 O1 . . . . 167.09(18) ?
C9 N1 C7 O1 . . . . -7.5(3) ?
C6 N1 C7 C8 . . . . -13.7(3) ?
C9 N1 C7 C8 . . . . 171.75(16) ?
O1 C7 C8 C16 . . . . -11.2(3) ?
N1 C7 C8 C16 . . . . 169.57(17) ?
O1 C7 C8 S1 . . . . 162.57(16) ?
N1 C7 C8 S1 . . . . -16.6(2) ?
C1 S1 C8 C16 . . . . -156.70(17) ?
C1 S1 C8 C7 . . . . 29.91(18) ?
C7 N1 C9 C10 . . . . 87.9(2) ?
C6 N1 C9 C10 . . . . -87.1(2) ?
N1 C9 C10 C15 . . . . -2.7(3) ?
N1 C9 C10 C11 . . . . 179.1(2) ?
C15 C10 C11 C12 . . . . -1.2(4) ?
C9 C10 C11 C12 . . . . 177.1(3) ?
C10 C11 C12 C13 . . . . 0.1(6) ?
C11 C12 C13 C14 . . . . 1.5(6) ?
C12 C13 C14 C15 . . . . -1.9(5) ?
C11 C10 C15 C14 . . . . 0.8(4) ?
C9 C10 C15 C14 . . . . -177.5(2) ?
C13 C14 C15 C10 . . . . 0.8(4) ?
C7 C8 C16 C17 . . . . -178.35(18) ?
S1 C8 C16 C17 . . . . 8.1(3) ?
C8 C16 C17 C22 . . . . -14.8(3) ?
C8 C16 C17 C18 . . . . 165.0(2) ?
C22 C17 C18 C19 . . . . 1.7(3) ?
C16 C17 C18 C19 . . . . -178.12(18) ?
C17 C18 C19 C20 . . . . 1.1(3) ?
C18 C19 C20 C21 . . . . -2.7(3) ?
C18 C19 C20 C23 . . . . 177.6(2) ?
C19 C20 C21 C22 . . . . 1.5(4) ?
C23 C20 C21 C22 . . . . -178.8(2) ?
C20 C21 C22 C17 . . . . 1.3(4) ?
C18 C17 C22 C21 . . . . -2.8(3) ?
C16 C17 C22 C21 . . . . 176.9(2) ?
